data_4334047
loop_
_publ_author_name
'Tomohisa Hirano'
'Kazuhiro Uehara'
'Sayaka Uchida'
'Mitsuhiro Hibino'
'Keigo Kamata'
'Noritaka Mizuno'

_publ_contact_author_address
;
Department of Applied Chemistry, School of Engineering
The University of Tokyo
7-3-1 Hongo, Bunkyo-ku, Tokyo 113-8656 (Japan)
;
_publ_contact_author_email tmizuno@mail.ecc.u-tokyo.ac.jp
_publ_contact_author_fax (+)81-3-5841-7220
_publ_contact_author_name 'Noritaka Mizuno'
_publ_contact_author_phone (+)81-3-5841-7272
_publ_section_title
;
 Synthesis and Structural Characterization of Inorganic-Organic-Inorganic
 Hybrids of Dipalladium-Substituted \g-Keggin Silicodecatungstates
;
_journal_name_full 'Inorganic Chemistry'
_journal_page_first 2662
_journal_page_last 2670
_journal_paper_doi 10.1021/ic302703k
_journal_volume 52
_journal_year 2013
_chemical_formula_moiety 'C560 Cl8 N32 O320 Pd16 Si8 W80'
_chemical_formula_sum 'C140 Cl2 N8 O80 Pd4 Si2 V0 W20'
_chemical_formula_weight 7303.16
_space_group_IT_number 14
_symmetry_cell_setting monoclinic
_symmetry_space_group_name_Hall '-P 2yab'
_symmetry_space_group_name_H-M 'P 1 21/a 1'
_audit_creation_date 2013-01-27T15:36:17-00:00
_audit_creation_method 'WinGX routine CIF_UPDATE'
_cell_angle_alpha 90
_cell_angle_beta 112.7141(3)
_cell_angle_gamma 90
_cell_formula_units_Z 4
_cell_length_a 30.4333(2)
_cell_length_b 26.6216(2)
_cell_length_c 31.2528(2)
_cell_measurement_reflns_used 0
_cell_measurement_temperature 153
_cell_measurement_theta_max 0
_cell_measurement_theta_min 0
_cell_volume 23356.7(3)
_computing_molecular_graphics 'Ortep-3 for Windows (Farrugia, 1997)'
_computing_publication_material 'WinGX publication routines (Farrugia, 1999)'
_computing_structure_refinement 'SHELXL-97 (Sheldrick, 1997)'
_computing_structure_solution 'SHELXS-86 (Sheldrick, 1986)'
_diffrn_ambient_temperature 153
_diffrn_detector_area_resol_mean 28.5714
_diffrn_measured_fraction_theta_full 0.986
_diffrn_measured_fraction_theta_max 0.986
_diffrn_measurement_details
;
scan:
    Number of images: 360
               Slice: -110.0000 - 70.0000
         Image width: 0.5000
            Exp time: 3.0000
       Rotation axis: Omega
               Omega: 0.0000
                 Chi: 45.0000
                 Phi: 0.0000
                 XTD: 44.9897
              2theta: -20.0244
scan:
    Number of images: 360
               Slice: -110.0000 - 70.0000
         Image width: 0.5000
            Exp time: 3.0000
       Rotation axis: Omega
               Omega: 0.0000
                 Chi: 45.0000
                 Phi: 90.0000
                 XTD: 44.9897
              2theta: -20.0244

;
_diffrn_measurement_device 'Rigaku MicroMax-007'
_diffrn_measurement_device_details
;
AFC10: Fixed Chi 2 circle
;
_diffrn_measurement_method dtfind.ref
_diffrn_radiation_detector Saturn724
_diffrn_radiation_monochromator 'Graphite Monochromator'
_diffrn_radiation_probe x-ray
_diffrn_radiation_source 'Rotating Anode'
_diffrn_radiation_type MoK\a
_diffrn_radiation_wavelength 0.71069
_diffrn_reflns_av_R_equivalents 0
_diffrn_reflns_limit_h_max 41
_diffrn_reflns_limit_h_min 0
_diffrn_reflns_limit_k_max 36
_diffrn_reflns_limit_k_min 0
_diffrn_reflns_limit_l_max 39
_diffrn_reflns_limit_l_min -43
_diffrn_reflns_number 64719
_diffrn_reflns_theta_full 29.6
_diffrn_reflns_theta_max 29.6
_diffrn_reflns_theta_min 0.71
_diffrn_source_current 24.0000
_diffrn_source_power 1.20000
_diffrn_source_voltage 50.0000
_exptl_absorpt_coefficient_mu 10.203
_exptl_absorpt_correction_type none
_exptl_crystal_colour yellow
_exptl_crystal_density_diffrn 2.077
_exptl_crystal_description block
_exptl_crystal_F_000 13048
_exptl_crystal_size_max 0.2
_exptl_crystal_size_mid 0.1
_exptl_crystal_size_min 0.1
_platon_squeeze_details
;
;
_refine_diff_density_max 4.57
_refine_diff_density_min -6.636
_refine_ls_extinction_method none
_refine_ls_goodness_of_fit_ref 1.163
_refine_ls_hydrogen_treatment none
_refine_ls_matrix_type full
_refine_ls_number_parameters 1698
_refine_ls_number_reflns 64719
_refine_ls_number_restraints 31
_refine_ls_restrained_S_all 1.163
_refine_ls_R_factor_gt 0.0809
_refine_ls_shift/su_max 0.003
_refine_ls_structure_factor_coef Fsqd
_refine_ls_weighting_details 'calc w=1/[\s^2^(Fo^2^)+(0.1610P)^2^+0.0000P] where P=(Fo^2^+2Fc^2^)/3'
_refine_ls_weighting_scheme calc
_refine_ls_wR_factor_ref 0.2746
_reflns_number_gt 40481
_reflns_number_total 64719
_reflns_threshold_expression >2sigma(I)
_cod_data_source_file ic302703k_si_003_3.cif
_cod_data_source_block IIIA
_cod_database_code 4334047

loop_
_symmetry_equiv_pos_as_xyz
'x, y, z'
'-x+1/2, y+1/2, -z'
'-x, -y, -z'
'x-1/2, -y-1/2, z'

loop_
_atom_site_label
_atom_site_type_symbol
_atom_site_fract_x
_atom_site_fract_y
_atom_site_fract_z
_atom_site_U_iso_or_equiv
_atom_site_adp_type
_atom_site_occupancy
_atom_site_calc_flag
_atom_site_refinement_flags
W1 W 0.04135(2) 0.23008(2) 0.42808(2) 0.04759(15) Uani 1 d .
W2 W 0.00363(2) 0.28699(3) 0.32803(2) 0.04756(15) Uani 1 d .
W3 W 0.21163(2) 0.34138(2) 0.48846(2) 0.04904(15) Uani 1 d .
W4 W 0.17441(2) 0.40078(2) 0.38989(2) 0.04793(15) Uani 1 d .
W5 W 0.16809(2) 0.21533(2) 0.49847(2) 0.04144(13) Uani 1 d .
W6 W 0.086215(19) 0.34669(2) 0.284315(18) 0.03888(12) Uani 1 d .
W7 W 0.13157(2) 0.15452(2) 0.39872(2) 0.04876(15) Uani 1 d .
W8 W 0.08996(2) 0.22320(2) 0.28556(2) 0.04612(14) Uani 1 d .
W9 W 0.23347(2) 0.22013(2) 0.43558(2) 0.04601(14) Uani 1 d .
W10 W 0.19113(2) 0.29072(2) 0.32353(2) 0.04400(14) Uani 1 d .
W11 W 0.21210(2) 0.66478(3) 0.99416(2) 0.05507(17) Uani 1 d .
W12 W 0.13728(3) 0.75105(2) 0.99766(2) 0.0617(2) Uani 1 d .
W13 W 0.234436(19) 0.60798(2) 1.176939(18) 0.03876(12) Uani 1 d .
W14 W 0.16454(2) 0.69845(2) 1.180825(19) 0.04226(13) Uani 1 d .
W15 W 0.300464(19) 0.61207(2) 1.09998(2) 0.04149(13) Uani 1 d .
W16 W 0.14658(2) 0.80951(2) 1.10609(2) 0.04851(15) Uani 1 d .
W17 W 0.31976(2) 0.72799(2) 1.07418(2) 0.05116(16) Uani 1 d .
W18 W 0.23709(3) 0.83122(2) 1.07540(2) 0.05589(17) Uani 1 d .
W19 W 0.33656(2) 0.69676(2) 1.18309(2) 0.05086(16) Uani 1 d .
W20 W 0.25589(2) 0.80209(2) 1.18532(2) 0.05101(15) Uani 1 d .
Pd1 Pd 0.01395(4) 0.35946(4) 0.42875(4) 0.0408(2) Uani 1 d .
Pd2 Pd 0.11313(4) 0.42360(4) 0.46600(4) 0.0432(2) Uani 1 d .
Pd3 Pd 0.10075(4) 0.62379(4) 1.00127(4) 0.0405(2) Uani 1 d .
Pd4 Pd 0.11212(4) 0.59642(4) 1.10732(4) 0.0408(2) Uani 1 d .
Cl1 Cl 0.1589(3) 0.3396(3) 0.0454(3) 0.117(2) Uiso 1 d .
Cl2 Cl 0.2703(3) 0.3159(3) 0.1153(3) 0.120(2) Uiso 1 d .
Si1 Si 0.12513(12) 0.28498(12) 0.39318(12) 0.0314(7) Uani 1 d .
Si2 Si 0.21967(12) 0.70707(13) 1.10133(12) 0.0351(7) Uani 1 d .
O1 O 0.0244(3) 0.2877(3) 0.4485(3) 0.042(2) Uani 1 d .
O2 O -0.0088(3) 0.3386(3) 0.3626(3) 0.041(2) Uani 1 d .
O3 O 0.1713(4) 0.3841(4) 0.5018(3) 0.049(2) Uani 1 d .
O4 O 0.1370(4) 0.4352(3) 0.4157(4) 0.047(2) Uani 1 d .
O5 O 0.1022(3) 0.2305(3) 0.4773(3) 0.042(2) Uani 1 d .
O6 O 0.0713(3) 0.2813(3) 0.3898(3) 0.0344(18) Uani 1 d .
O7 O 0.0356(3) 0.3348(4) 0.3042(4) 0.046(2) Uani 1 d .
O8 O 0.0131(4) 0.1863(4) 0.4488(4) 0.060(3) Uani 1 d .
O9 O -0.0058(3) 0.2360(3) 0.3674(4) 0.045(2) Uani 1 d .
O10 O -0.0513(4) 0.2858(4) 0.2831(4) 0.054(3) Uani 1 d .
O11 O 0.1848(3) 0.2841(4) 0.5078(3) 0.045(2) Uani 1 d .
O12 O 0.1536(3) 0.3345(3) 0.4202(3) 0.0356(18) Uani 1 d .
O13 O 0.1177(3) 0.3889(3) 0.3338(3) 0.041(2) Uani 1 d .
O14 O 0.2625(4) 0.3483(4) 0.5374(3) 0.052(3) Uani 1 d .
O15 O 0.2244(3) 0.3898(3) 0.4493(3) 0.041(2) Uani 1 d .
O16 O 0.1981(4) 0.4517(4) 0.3721(3) 0.052(2) Uani 1 d .
O17 O 0.1812(4) 0.1959(4) 0.5543(3) 0.056(3) Uani 1 d .
O18 O 0.0602(4) 0.3887(4) 0.2387(3) 0.050(2) Uani 1 d .
O19 O 0.0707(3) 0.1777(3) 0.3968(4) 0.046(2) Uani 1 d .
O20 O 0.2415(3) 0.2892(4) 0.4581(4) 0.045(2) Uani 1 d .
O21 O 0.0361(4) 0.2339(3) 0.3052(3) 0.044(2) Uani 1 d .
O22 O 0.2060(3) 0.3461(3) 0.3657(3) 0.040(2) Uani 1 d .
O23 O 0.1503(4) 0.1533(4) 0.4631(4) 0.050(2) Uani 1 d .
O24 O 0.2285(4) 0.2046(4) 0.4924(3) 0.050(2) Uani 1 d .
O25 O 0.0689(3) 0.2831(3) 0.2518(3) 0.042(2) Uani 1 d .
O26 O 0.1468(3) 0.3345(4) 0.2805(3) 0.045(2) Uani 1 d .
O27 O 0.1146(4) 0.1799(3) 0.3382(3) 0.045(2) Uani 1 d .
O28 O 0.1235(4) 0.0905(4) 0.3882(4) 0.061(3) Uani 1 d .
O29 O 0.0687(4) 0.1791(4) 0.2415(4) 0.060(3) Uani 1 d .
O30 O 0.2188(3) 0.2467(3) 0.3763(3) 0.0384(19) Uani 1 d .
O31 O 0.2914(4) 0.2015(4) 0.4493(3) 0.056(3) Uani 1 d .
O32 O 0.2368(4) 0.2936(4) 0.3027(4) 0.059(3) Uani 1 d .
O33 O 0.1986(3) 0.1580(3) 0.4095(4) 0.046(2) Uani 1 d .
O34 O 0.1539(3) 0.2356(3) 0.2880(3) 0.0361(18) Uani 1 d .
O35 O 0.1541(3) 0.2357(3) 0.4208(3) 0.0356(18) Uani 1 d .
O36 O 0.1239(3) 0.2863(3) 0.3402(3) 0.0366(19) Uani 1 d .
O37 O 0.0256(4) 0.3784(4) 0.4934(4) 0.056(3) Uani 1 d .
O38 O -0.0076(4) 0.4290(3) 0.4067(4) 0.050(2) Uani 1 d .
O39 O 0.0959(4) 0.4195(4) 0.5208(4) 0.055(3) Uani 1 d .
O40 O 0.0615(4) 0.4734(4) 0.4341(4) 0.062(3) Uani 1 d .
O41 O 0.1581(3) 0.6196(4) 0.9856(4) 0.050(2) Uani 1 d .
O42 O 0.0955(4) 0.6983(4) 0.9893(3) 0.051(2) Uani 1 d .
O43 O 0.1791(3) 0.5772(4) 1.1457(3) 0.044(2) Uani 1 d .
O44 O 0.1176(3) 0.6543(4) 1.1487(3) 0.047(2) Uani 1 d .
O45 O 0.2502(4) 0.6194(4) 1.0434(4) 0.050(2) Uani 1 d .
O46 O 0.1890(3) 0.7000(3) 1.0466(3) 0.0356(19) Uani 1 d .
O47 O 0.1241(4) 0.7755(4) 1.0488(3) 0.050(2) Uani 1 d .
O48 O 0.2244(4) 0.6413(4) 0.9486(3) 0.052(2) Uani 1 d .
O49 O 0.1687(4) 0.7177(4) 0.9630(3) 0.054(3) Uani 1 d .
O50 O 0.1033(5) 0.7895(4) 0.9561(4) 0.072(4) Uani 1 d .
O51 O 0.2616(4) 0.5949(3) 1.1316(3) 0.043(2) Uani 1 d .
O52 O 0.2015(3) 0.6752(3) 1.1346(3) 0.0357(18) Uani 1 d .
O53 O 0.1390(3) 0.7523(3) 1.1377(3) 0.041(2) Uani 1 d .
O54 O 0.2633(3) 0.5631(3) 1.2173(3) 0.043(2) Uani 1 d .
O55 O 0.2092(3) 0.6477(3) 1.2141(3) 0.041(2) Uani 1 d .
O56 O 0.1470(4) 0.7185(4) 1.2240(3) 0.051(2) Uani 1 d .
O57 O 0.3245(4) 0.5555(4) 1.0942(4) 0.051(2) Uani 1 d .
O58 O 0.0986(4) 0.8456(4) 1.1023(4) 0.073(4) Uani 1 d .
O59 O 0.2649(3) 0.7112(4) 1.0183(3) 0.044(2) Uani 1 d .
O60 O 0.1956(4) 0.7974(4) 1.0206(3) 0.055(3) Uani 1 d .
O61 O 0.2910(3) 0.6615(4) 1.2030(3) 0.042(2) Uani 1 d .
O62 O 0.2274(3) 0.7454(4) 1.2053(3) 0.045(2) Uani 1 d .
O63 O 0.3334(3) 0.6591(4) 1.0765(3) 0.045(2) Uani 1 d .
O64 O 0.3456(3) 0.6357(4) 1.1590(3) 0.046(2) Uani 1 d .
O65 O 0.1804(4) 0.8549(4) 1.0810(3) 0.052(3) Uani 1 d .
O66 O 0.1949(4) 0.8318(4) 1.1654(4) 0.049(2) Uani 1 d .
O67 O 0.2869(4) 0.7879(4) 1.0772(4) 0.052(3) Uani 1 d .
O68 O 0.3591(4) 0.7498(4) 1.0507(4) 0.059(3) Uani 1 d .
O69 O 0.2522(5) 0.8836(4) 1.0534(5) 0.077(4) Uani 1 d .
O70 O 0.3051(4) 0.7575(3) 1.1896(3) 0.044(2) Uani 1 d .
O71 O 0.3874(4) 0.6993(4) 1.2328(4) 0.058(3) Uani 1 d .
O72 O 0.2840(5) 0.8354(5) 1.2373(4) 0.067(3) Uani 1 d .
O73 O 0.3587(4) 0.7320(4) 1.1396(4) 0.053(3) Uani 1 d .
O74 O 0.2688(4) 0.8433(3) 1.1415(3) 0.051(3) Uani 1 d .
O75 O 0.2748(3) 0.6916(3) 1.1105(3) 0.038(2) Uani 1 d .
O76 O 0.2172(3) 0.7671(3) 1.1132(3) 0.042(2) Uani 1 d .
O77 O 0.1045(4) 0.5483(4) 1.0042(4) 0.050(2) Uani 1 d .
O78 O 0.0353(4) 0.6229(4) 1.0016(4) 0.056(3) Uani 1 d .
O79 O 0.1032(4) 0.5300(4) 1.0738(4) 0.051(2) Uani 1 d .
O80 O 0.0418(3) 0.6085(4) 1.0751(4) 0.053(3) Uani 1 d .
N1 N 0.1930(4) 0.4345(5) 0.2133(4) 0.048(3) Uiso 1 d .
N2 N 0.3724(5) 0.2655(6) 0.3939(5) 0.063(4) Uiso 1 d .
N3 N 0.7492(6) 0.6788(6) 0.3418(6) 0.071(4) Uiso 1 d .
N4 N -0.0099(6) 0.7484(7) 0.1336(6) 0.080(5) Uiso 1 d .
N5 N -0.0900(6) 0.8984(7) 0.3335(6) 0.081(5) Uiso 1 d .
N6 N -0.0813(7) 0.3468(7) 0.1648(7) 0.087(5) Uiso 1 d .
N7 N 0.1546(9) 1.0024(9) 0.0201(9) 0.119(7) Uiso 1 d .
N8 N 0.2306(7) 0.5471(7) 0.4911(6) 0.086(5) Uiso 1 d .
C1 C 0.0598(5) 0.4026(5) 0.5246(5) 0.043(3) Uiso 1 d .
C3 C 0.0497(5) 0.4152(5) 0.5676(5) 0.045(3) Uiso 1 d .
C4 C 0.0192(5) 0.4630(5) 0.5577(5) 0.044(3) Uiso 1 d .
C5 C 0.0105(6) 0.4822(6) 0.5998(5) 0.052(3) Uiso 1 d .
C2 C 0.0183(5) 0.4679(6) 0.4143(5) 0.047(3) Uiso 1 d .
C6 C 0.1018(5) 0.5191(5) 1.0339(5) 0.040(3) Uiso 1 d .
C8 C 0.0975(5) 0.4627(5) 1.0241(5) 0.047(3) Uiso 1 d .
C9 C 0.0409(6) 0.4516(6) 0.9962(6) 0.057(4) Uiso 1 d .
C10 C 0.0352(6) 0.3958(6) 0.9865(5) 0.052(4) Uiso 1 d .
C7 C 0.0194(6) 0.6136(6) 1.0334(6) 0.051(3) Uiso 1 d .
C101 C 0.2220(7) 0.4171(7) 0.2638(7) 0.070(5) Uiso 1 d .
C102 C 0.2560(7) 0.4575(8) 0.2968(7) 0.073(5) Uiso 1 d .
C103 C 0.2892(8) 0.4299(8) 0.3400(8) 0.080(6) Uiso 1 d .
C104 C 0.3190(12) 0.4663(12) 0.3745(11) 0.130(10) Uiso 1 d .
C105 C 0.1693(6) 0.4856(7) 0.2132(6) 0.061(4) Uiso 1 d .
C106 C 0.1372(9) 0.4839(9) 0.2426(8) 0.090(6) Uiso 1 d .
C107 C 0.1126(15) 0.5361(15) 0.2347(14) 0.147(13) Uiso 1 d .
C108 C 0.088(3) 0.554(3) 0.203(3) 0.16(2) Uiso 0.56(3) d P
C158 C 0.073(3) 0.525(4) 0.257(3) 0.16(2) Uiso 0.44(3) d P
C109 C 0.1568(6) 0.3949(6) 0.1908(5) 0.052(4) Uiso 1 d .
C110 C 0.1739(7) 0.3438(7) 0.1842(7) 0.072(5) Uiso 1 d .
C111 C 0.1299(13) 0.3045(13) 0.1639(12) 0.134(11) Uiso 1 d .
C112 C 0.1472(16) 0.2520(17) 0.1718(16) 0.182(16) Uiso 1 d .
C113 C 0.2285(6) 0.4413(6) 0.1887(6) 0.056(4) Uiso 1 d .
C114 C 0.2055(6) 0.4517(7) 0.1384(6) 0.061(4) Uiso 1 d .
C115 C 0.2441(7) 0.4629(7) 0.1210(6) 0.064(4) Uiso 1 d .
C116 C 0.2269(8) 0.4814(8) 0.0705(7) 0.076(5) Uiso 1 d .
C201 C 0.4188(7) 0.2505(7) 0.4371(7) 0.071(5) Uiso 1 d .
C202 C 0.4056(7) 0.2195(7) 0.4722(7) 0.065(4) Uiso 1 d .
C203 C 0.4522(8) 0.2213(8) 0.5159(8) 0.079(6) Uiso 1 d .
C204 C 0.4474(10) 0.1838(10) 0.5528(10) 0.106(8) Uiso 1 d .
C205 C 0.3458(6) 0.2188(6) 0.3706(6) 0.059(4) Uiso 1 d .
C206 C 0.3756(7) 0.1832(7) 0.3526(7) 0.069(5) Uiso 1 d .
C207 C 0.3448(10) 0.1381(10) 0.3221(9) 0.102(8) Uiso 1 d .
C208 C 0.3740(9) 0.1062(9) 0.3095(8) 0.088(6) Uiso 1 d .
C209 C 0.3368(8) 0.2932(8) 0.4065(8) 0.079(6) Uiso 1 d .
C210 C 0.3625(10) 0.3454(10) 0.4330(9) 0.102(8) Uiso 1 d .
C211 C 0.3373(13) 0.3698(14) 0.4617(13) 0.146(12) Uiso 1 d .
C212 C 0.360(2) 0.334(2) 0.503(2) 0.099(10) Uiso 0.46(3) d P
C262 C 0.3588(18) 0.3988(18) 0.4997(17) 0.099(10) Uiso 0.54(3) d P
C213 C 0.3911(7) 0.2954(7) 0.3625(6) 0.062(4) Uiso 1 d .
C214 C 0.3503(6) 0.3031(7) 0.3112(6) 0.061(4) Uiso 1 d .
C215 C 0.3752(11) 0.3339(11) 0.2841(11) 0.116(9) Uiso 1 d .
C216 C 0.341(3) 0.379(3) 0.253(3) 0.082(8) Uiso 0.29(3) d P
C266 C 0.3397(11) 0.3438(12) 0.2354(11) 0.082(8) Uiso 0.71(3) d P
C301 C 0.7297(8) 0.7074(8) 0.3742(7) 0.075(5) Uiso 1 d .
C302 C 0.7024(8) 0.7588(8) 0.3536(8) 0.081(6) Uiso 1 d .
C303 C 0.6962(8) 0.7877(8) 0.3881(8) 0.082(6) Uiso 1 d .
C304 C 0.6658(12) 0.7610(13) 0.4138(12) 0.132(11) Uiso 1 d .
C305 C 0.7904(7) 0.7080(7) 0.3394(6) 0.063(4) Uiso 1 d .
C306 C 0.8356(8) 0.7037(8) 0.3853(8) 0.079(6) Uiso 1 d .
C307 C 0.8720(9) 0.7392(9) 0.3793(8) 0.092(7) Uiso 1 d .
C308 C 0.9174(9) 0.7323(9) 0.4202(8) 0.087(6) Uiso 1 d .
C309 C 0.7616(7) 0.6250(7) 0.3628(7) 0.066(4) Uiso 1 d .
C310 C 0.7816(9) 0.5925(9) 0.3338(8) 0.091(7) Uiso 1 d .
C311 C 0.8042(7) 0.5479(7) 0.3640(7) 0.072(5) Uiso 1 d .
C312 C 0.8261(11) 0.5129(12) 0.3370(11) 0.123(10) Uiso 1 d .
C313 C 0.7111(6) 0.6775(7) 0.2925(6) 0.061(4) Uiso 1 d .
C314 C 0.6670(8) 0.6495(8) 0.2875(8) 0.081(6) Uiso 1 d .
C315 C 0.629(2) 0.646(2) 0.238(2) 0.081(6) Uiso 0.47(2) d P
C316 C 0.5961(17) 0.6002(17) 0.2204(16) 0.081(6) Uiso 0.47(2) d P
C365 C 0.6428(17) 0.639(2) 0.2348(18) 0.081(6) Uiso 0.53(2) d P
C366 C 0.6473(15) 0.5927(16) 0.2212(14) 0.081(6) Uiso 0.53(2) d P
C401 C -0.0486(8) 0.7041(8) 0.1250(7) 0.074(5) Uiso 1 d .
C402 C -0.0294(9) 0.6502(9) 0.1345(8) 0.090(6) Uiso 1 d .
C403 C -0.0700(12) 0.6166(12) 0.1241(11) 0.120(9) Uiso 1 d .
C404 C -0.051(3) 0.557(3) 0.128(3) 0.128(14) Uiso 0.36(3) d P
C454 C -0.1073(19) 0.6212(19) 0.1408(18) 0.128(14) Uiso 0.64(3) d P
C405 C 0.0129(8) 0.7452(9) 0.0980(8) 0.085(6) Uiso 1 d .
C406 C -0.0233(9) 0.7447(10) 0.0474(9) 0.099(7) Uiso 1 d .
C407 C 0.0096(9) 0.7515(9) 0.0190(8) 0.093(7) Uiso 1 d .
C408 C 0.059(3) 0.747(3) 0.018(2) 0.062(5) Uiso 0.26(2) d P
C458 C -0.0218(9) 0.7433(9) -0.0333(8) 0.062(5) Uiso 0.74(2) d P
C409 C -0.034(2) 0.800(2) 0.120(2) 0.083(4) Uiso 0.462(19) d P
C410 C -0.011(2) 0.848(2) 0.1172(19) 0.083(4) Uiso 0.462(19) d P
C411 C -0.0324(18) 0.8858(19) 0.0908(18) 0.083(4) Uiso 0.462(19) d P
C412 C -0.0513(18) 0.9063(19) 0.1110(18) 0.083(4) Uiso 0.462(19) d P
C459 C -0.038(2) 0.794(2) 0.1323(17) 0.083(4) Uiso 0.538(19) d P
C460 C -0.0069(18) 0.8394(18) 0.1349(16) 0.083(4) Uiso 0.538(19) d P
C461 C -0.0359(16) 0.8821(17) 0.1384(16) 0.083(4) Uiso 0.538(19) d P
C462 C -0.0440(15) 0.9050(16) 0.1632(15) 0.083(4) Uiso 0.538(19) d P
C413 C 0.032(2) 0.750(2) 0.177(2) 0.083(4) Uiso 0.468(19) d P
C414 C 0.0224(19) 0.755(2) 0.2203(18) 0.083(4) Uiso 0.468(19) d P
C415 C 0.0526(18) 0.741(2) 0.2648(17) 0.083(4) Uiso 0.468(19) d P
C416 C 0.0634(17) 0.7472(18) 0.3192(17) 0.083(4) Uiso 0.468(19) d P
C463 C 0.0295(18) 0.7330(18) 0.1851(17) 0.083(4) Uiso 0.532(19) d P
C464 C 0.0118(16) 0.7288(18) 0.2260(16) 0.083(4) Uiso 0.532(19) d P
C465 C 0.0655(17) 0.709(2) 0.2696(16) 0.083(4) Uiso 0.532(19) d P
C466 C 0.0749(16) 0.6760(18) 0.2757(15) 0.083(4) Uiso 0.532(19) d P
C501 C -0.1357(7) 0.8695(8) 0.3224(7) 0.074(5) Uiso 1 d .
C502 C -0.1776(7) 0.8985(8) 0.3289(7) 0.073(5) Uiso 1 d .
C503 C -0.2163(8) 0.8618(9) 0.3249(8) 0.081(6) Uiso 1 d .
C504 C -0.2612(10) 0.8924(10) 0.3195(10) 0.074(7) Uiso 0.75(2) d P
C554 C -0.219(3) 0.841(3) 0.352(3) 0.074(7) Uiso 0.25(2) d P
C505 C -0.0696(8) 0.9179(9) 0.3840(8) 0.085(6) Uiso 1 d .
C506 C -0.0659(10) 0.8738(11) 0.4235(10) 0.110(8) Uiso 1 d .
C507 C -0.0323(13) 0.9017(13) 0.4724(12) 0.132(11) Uiso 1 d .
C508 C -0.003(5) 0.929(5) 0.512(5) 0.129(13) Uiso 0.25(3) d P
C558 C 0.0239(16) 0.9037(16) 0.4847(15) 0.129(13) Uiso 0.75(3) d P
C509 C -0.0574(8) 0.8606(8) 0.3269(7) 0.077(5) Uiso 1 d D
C510 C -0.0121(18) 0.8885(19) 0.3298(19) 0.134(9) Uiso 0.636(19) d PD
C511 C 0.026(2) 0.836(2) 0.3258(19) 0.134(9) Uiso 0.636(19) d PD
C512 C 0.071(2) 0.858(2) 0.3497(18) 0.134(9) Uiso 0.636(19) d P
C560 C -0.066(3) 0.826(3) 0.362(3) 0.134(9) Uiso 0.364(19) d PD
C561 C -0.004(3) 0.800(3) 0.385(3) 0.134(9) Uiso 0.364(19) d PD
C562 C 0.033(3) 0.763(4) 0.369(3) 0.134(9) Uiso 0.364(19) d P
C513 C -0.0948(8) 0.9478(8) 0.3059(7) 0.077(5) Uiso 1 d .
C514 C -0.1142(7) 0.9339(8) 0.2504(7) 0.075(5) Uiso 1 d D
C515 C -0.1147(13) 0.9791(13) 0.2202(12) 0.104(7) Uiso 0.78(2) d PD
C516 C -0.1331(13) 1.0206(14) 0.2342(12) 0.104(7) Uiso 0.78(2) d P
C565 C -0.141(4) 0.983(3) 0.245(4) 0.104(7) Uiso 0.22(2) d PD
C566 C -0.092(5) 1.014(5) 0.225(4) 0.104(7) Uiso 0.22(2) d P
C601 C -0.0763(10) 0.3704(10) 0.1220(9) 0.101(7) Uiso 1 d .
C602 C -0.0201(11) 0.3819(12) 0.1278(11) 0.121(9) Uiso 1 d .
C603 C -0.0166(12) 0.4303(12) 0.1158(11) 0.124(10) Uiso 1 d .
C604 C 0.0355(13) 0.4439(14) 0.1141(13) 0.146(12) Uiso 1 d .
C605 C -0.1335(8) 0.3421(8) 0.1505(8) 0.080(6) Uiso 1 d .
C606 C -0.1479(9) 0.3194(9) 0.1848(8) 0.088(6) Uiso 1 d .
C607 C -0.2011(12) 0.3179(13) 0.1687(12) 0.128(10) Uiso 1 d .
C608 C -0.226(2) 0.370(3) 0.171(2) 0.140(16) Uiso 0.51(3) d P
C658 C -0.224(3) 0.296(3) 0.199(3) 0.140(16) Uiso 0.49(3) d P
C609 C -0.0580(8) 0.3849(8) 0.2057(8) 0.080(6) Uiso 1 d .
C610 C -0.0843(9) 0.4340(9) 0.2025(8) 0.089(6) Uiso 1 d D
C611 C -0.058(3) 0.464(3) 0.250(2) 0.144(12) Uiso 0.51(3) d PD
C612 C -0.009(3) 0.463(3) 0.278(3) 0.144(12) Uiso 0.51(3) d P
C661 C -0.040(2) 0.468(3) 0.230(3) 0.144(12) Uiso 0.49(3) d PD
C662 C -0.029(3) 0.523(3) 0.257(3) 0.144(12) Uiso 0.49(3) d P
C613 C -0.0508(8) 0.2989(8) 0.1811(7) 0.075(5) Uiso 1 d .
C614 C -0.0676(10) 0.2600(11) 0.1443(10) 0.107(8) Uiso 1 d .
C615 C -0.0409(13) 0.2076(13) 0.1609(12) 0.132(11) Uiso 1 d .
C616 C -0.0590(15) 0.1839(16) 0.1923(15) 0.163(14) Uiso 1 d .
C701 C 0.1426(12) 1.0639(13) 0.0081(11) 0.129(10) Uiso 1 d .
C702 C 0.1607(9) 1.0938(10) 0.0494(9) 0.100(7) Uiso 1 d .
C703 C 0.1411(9) 1.1454(9) 0.0254(9) 0.092(7) Uiso 1 d .
C704 C 0.163(4) 1.168(4) 0.087(4) 0.128(14) Uiso 0.31(3) d P
C754 C 0.1606(18) 1.1828(19) 0.0568(19) 0.128(14) Uiso 0.69(3) d P
C705 C 0.139(2) 0.978(2) 0.050(2) 0.118(7) Uiso 0.553(18) d PD
C706 C 0.076(2) 0.997(2) 0.0281(19) 0.118(7) Uiso 0.553(18) d PD
C707 C 0.041(2) 0.951(2) 0.035(2) 0.118(7) Uiso 0.553(18) d P
C708 C 0.006(2) 0.975(2) 0.049(2) 0.118(7) Uiso 0.553(18) d P
C755 C 0.113(3) 0.982(3) 0.047(3) 0.118(7) Uiso 0.448(18) d PD
C756 C 0.092(3) 0.966(3) 0.094(2) 0.118(7) Uiso 0.448(18) d PD
C757 C 0.047(3) 0.964(3) 0.078(3) 0.118(7) Uiso 0.448(18) d P
C758 C 0.034(2) 0.934(3) 0.100(2) 0.118(7) Uiso 0.448(18) d P
C709 C 0.1386(10) 0.9727(11) -0.0298(10) 0.108(8) Uiso 1 d .
C710 C 0.1438(11) 0.9183(12) -0.0305(11) 0.118(9) Uiso 1 d D
C711 C 0.124(3) 0.905(3) -0.0764(19) 0.146(13) Uiso 0.52(3) d PD
C712 C 0.116(3) 0.919(3) -0.134(2) 0.146(13) Uiso 0.52(3) d PD
C761 C 0.173(2) 0.903(3) -0.052(3) 0.146(13) Uiso 0.48(3) d PD
C762 C 0.137(3) 0.917(3) -0.111(2) 0.146(13) Uiso 0.48(3) d PD
C713 C 0.2079(11) 0.9964(11) 0.0547(11) 0.117(9) Uiso 1 d D
C714 C 0.226(3) 1.005(3) 0.022(2) 0.134(10) Uiso 0.43(3) d PD
C715 C 0.296(2) 1.006(3) 0.044(3) 0.134(10) Uiso 0.43(3) d PD
C716 C 0.343(3) 1.008(3) 0.068(3) 0.134(10) Uiso 0.43(3) d PD
C764 C 0.2514(18) 1.006(2) 0.052(2) 0.134(10) Uiso 0.57(3) d PD
C765 C 0.320(2) 1.019(2) 0.081(2) 0.134(10) Uiso 0.57(3) d PD
C766 C 0.359(2) 0.989(2) 0.097(2) 0.134(10) Uiso 0.57(3) d PD
C801 C 0.2487(8) 0.4969(8) 0.5154(8) 0.081(6) Uiso 1 d .
C802 C 0.2820(14) 0.4949(14) 0.5672(13) 0.143(12) Uiso 1 d .
C803 C 0.3111(15) 0.4615(15) 0.5822(14) 0.105(8) Uiso 0.72(3) d P
C804 C 0.3428(15) 0.4612(16) 0.6314(14) 0.105(8) Uiso 0.72(3) d P
C853 C 0.345(4) 0.486(4) 0.601(4) 0.105(8) Uiso 0.28(3) d P
C854 C 0.373(4) 0.482(4) 0.638(4) 0.105(8) Uiso 0.28(3) d P
C805 C 0.2142(9) 0.5807(10) 0.5204(9) 0.097(7) Uiso 1 d .
C806 C 0.1667(9) 0.5570(10) 0.5236(9) 0.099(7) Uiso 1 d .
C807 C 0.1534(10) 0.5894(10) 0.5567(10) 0.106(8) Uiso 1 d .
C808 C 0.1087(11) 0.5686(12) 0.5643(12) 0.060(6) Uiso 0.60(3) d P
C858 C 0.0997(16) 0.5786(17) 0.5394(18) 0.060(6) Uiso 0.40(3) d P
C809 C 0.1924(9) 0.5392(9) 0.4415(8) 0.090(6) Uiso 1 d .
C810 C 0.1738(10) 0.5850(10) 0.4135(10) 0.106(8) Uiso 1 d .
C811 C 0.1381(14) 0.5733(14) 0.3595(13) 0.096(7) Uiso 0.68(2) d P
C812 C 0.0939(15) 0.5740(17) 0.3696(14) 0.096(7) Uiso 0.68(2) d P
C861 C 0.117(3) 0.551(3) 0.386(3) 0.096(7) Uiso 0.32(2) d P
C862 C 0.082(3) 0.542(3) 0.359(3) 0.096(7) Uiso 0.32(2) d P
C813 C 0.2758(11) 0.5731(11) 0.4919(10) 0.117(9) Uiso 1 d .
C814 C 0.2978(13) 0.5474(12) 0.4579(12) 0.131(10) Uiso 1 d .
C815 C 0.3499(13) 0.5620(14) 0.4651(13) 0.142(12) Uiso 1 d .
C816 C 0.3693(17) 0.5341(17) 0.5035(16) 0.183(17) Uiso 1 d .
C901 C 0.2075(10) 0.3338(10) 0.0271(9) 0.102(8) Uiso 1 d .
C902 C 0.2394(11) 0.3009(11) 0.0542(10) 0.110(8) Uiso 1 d .

loop_
_atom_site_aniso_label
_atom_site_aniso_U_11
_atom_site_aniso_U_22
_atom_site_aniso_U_33
_atom_site_aniso_U_23
_atom_site_aniso_U_13
_atom_site_aniso_U_12
W1 0.0391(3) 0.0446(3) 0.0649(4) 0.0128(3) 0.0265(3) 0.0005(2)
W2 0.0324(3) 0.0656(4) 0.0428(3) 0.0012(3) 0.0125(2) -0.0092(3)
W3 0.0486(3) 0.0442(3) 0.0429(3) 0.0032(2) 0.0050(2) -0.0073(3)
W4 0.0522(3) 0.0438(3) 0.0441(3) 0.0034(2) 0.0144(3) -0.0155(3)
W5 0.0436(3) 0.0400(3) 0.0439(3) 0.0085(2) 0.0204(2) 0.0068(2)
W6 0.0358(3) 0.0415(3) 0.0383(3) 0.0055(2) 0.0131(2) 0.0022(2)
W7 0.0592(4) 0.0303(3) 0.0540(3) 0.0012(2) 0.0188(3) -0.0016(2)
W8 0.0525(3) 0.0416(3) 0.0412(3) -0.0071(2) 0.0148(2) -0.0021(2)
W9 0.0333(3) 0.0567(3) 0.0502(3) 0.0158(3) 0.0185(2) 0.0116(2)
W10 0.0348(3) 0.0561(3) 0.0449(3) 0.0107(2) 0.0197(2) 0.0054(2)
W11 0.0396(3) 0.0898(5) 0.0345(3) 0.0054(3) 0.0129(2) 0.0094(3)
W12 0.0844(5) 0.0465(3) 0.0358(3) 0.0029(2) 0.0028(3) 0.0146(3)
W13 0.0369(3) 0.0384(3) 0.0386(3) 0.0063(2) 0.0119(2) -0.0040(2)
W14 0.0431(3) 0.0439(3) 0.0400(3) -0.0029(2) 0.0162(2) -0.0039(2)
W15 0.0351(3) 0.0431(3) 0.0460(3) 0.0032(2) 0.0154(2) -0.0012(2)
W16 0.0472(3) 0.0414(3) 0.0496(3) -0.0005(2) 0.0106(3) 0.0041(2)
W17 0.0361(3) 0.0562(4) 0.0613(4) 0.0177(3) 0.0188(3) -0.0054(3)
W18 0.0773(5) 0.0353(3) 0.0592(4) 0.0061(3) 0.0309(3) -0.0061(3)
W19 0.0425(3) 0.0502(3) 0.0427(3) 0.0021(3) -0.0025(2) -0.0016(3)
W20 0.0526(3) 0.0517(3) 0.0407(3) -0.0106(3) 0.0092(3) -0.0068(3)
Pd1 0.0430(5) 0.0351(5) 0.0487(6) -0.0020(4) 0.0226(5) 0.0039(4)
Pd2 0.0464(6) 0.0374(5) 0.0526(6) -0.0041(4) 0.0267(5) 0.0021(4)
Pd3 0.0329(5) 0.0418(5) 0.0428(5) -0.0022(4) 0.0100(4) -0.0069(4)
Pd4 0.0326(5) 0.0424(5) 0.0444(5) -0.0041(4) 0.0116(4) -0.0080(4)
Si1 0.0320(16) 0.0279(15) 0.0348(16) 0.0009(13) 0.0135(13) 0.0023(13)
Si2 0.0332(17) 0.0362(17) 0.0338(17) -0.0009(14) 0.0106(13) -0.0069(14)
O1 0.037(5) 0.035(5) 0.057(6) 0.015(4) 0.022(4) 0.009(4)
O2 0.036(5) 0.031(4) 0.054(5) -0.006(4) 0.016(4) -0.004(4)
O3 0.056(6) 0.049(6) 0.050(6) -0.009(4) 0.028(5) -0.005(5)
O4 0.064(6) 0.022(4) 0.069(6) 0.012(4) 0.039(5) 0.001(4)
O5 0.054(6) 0.032(4) 0.048(5) 0.007(4) 0.029(5) -0.002(4)
O6 0.033(4) 0.031(4) 0.045(5) 0.009(4) 0.020(4) 0.006(3)
O7 0.046(5) 0.045(5) 0.058(6) 0.003(4) 0.032(5) 0.008(4)
O8 0.057(7) 0.044(6) 0.092(9) 0.005(6) 0.042(6) 0.008(5)
O9 0.032(4) 0.039(5) 0.061(6) 0.015(4) 0.014(4) 0.001(4)
O10 0.045(6) 0.056(6) 0.065(7) -0.001(5) 0.024(5) 0.000(5)
O11 0.031(5) 0.057(6) 0.042(5) 0.011(4) 0.008(4) 0.008(4)
O12 0.042(5) 0.030(4) 0.034(4) -0.001(3) 0.015(4) -0.003(4)
O13 0.039(5) 0.037(5) 0.047(5) 0.010(4) 0.017(4) 0.015(4)
O14 0.063(6) 0.045(5) 0.035(5) -0.013(4) 0.006(4) -0.009(5)
O15 0.040(5) 0.035(4) 0.040(5) -0.005(4) 0.008(4) -0.007(4)
O16 0.062(7) 0.040(5) 0.054(6) 0.013(4) 0.024(5) -0.004(5)
O17 0.080(8) 0.059(6) 0.036(5) 0.026(5) 0.031(5) 0.012(6)
O18 0.054(6) 0.055(6) 0.042(5) 0.004(4) 0.019(5) 0.006(5)
O19 0.040(5) 0.037(5) 0.061(6) -0.003(4) 0.020(5) -0.007(4)
O20 0.040(5) 0.042(5) 0.056(6) -0.002(4) 0.020(4) -0.007(4)
O21 0.052(6) 0.035(5) 0.047(5) -0.009(4) 0.022(4) 0.000(4)
O22 0.039(5) 0.036(5) 0.047(5) 0.002(4) 0.017(4) -0.003(4)
O23 0.051(6) 0.044(5) 0.051(6) 0.011(4) 0.016(5) 0.004(4)
O24 0.040(5) 0.058(6) 0.046(5) 0.002(5) 0.011(4) 0.004(5)
O25 0.043(5) 0.037(5) 0.042(5) 0.005(4) 0.013(4) 0.013(4)
O26 0.049(5) 0.050(5) 0.039(5) 0.008(4) 0.020(4) 0.016(4)
O27 0.061(6) 0.038(5) 0.038(5) 0.006(4) 0.022(4) 0.001(4)
O28 0.059(7) 0.036(5) 0.085(8) -0.014(5) 0.024(6) -0.003(5)
O29 0.072(8) 0.055(6) 0.051(6) -0.019(5) 0.020(5) -0.003(6)
O30 0.042(5) 0.038(5) 0.043(5) 0.002(4) 0.024(4) 0.007(4)
O31 0.053(6) 0.074(7) 0.037(5) 0.020(5) 0.012(5) 0.026(5)
O32 0.055(6) 0.064(7) 0.058(6) 0.023(5) 0.022(5) 0.016(5)
O33 0.039(5) 0.037(5) 0.057(6) 0.002(4) 0.014(4) 0.003(4)
O34 0.032(4) 0.038(5) 0.041(5) -0.012(4) 0.017(4) -0.005(4)
O35 0.037(4) 0.029(4) 0.042(5) 0.007(4) 0.017(4) 0.008(4)
O36 0.036(4) 0.039(5) 0.034(4) 0.006(4) 0.013(4) 0.003(4)
O37 0.066(7) 0.058(6) 0.053(6) -0.013(5) 0.033(5) -0.014(5)
O38 0.044(5) 0.034(5) 0.069(7) 0.005(5) 0.017(5) 0.010(4)
O39 0.062(7) 0.058(6) 0.056(6) -0.021(5) 0.034(5) -0.005(5)
O40 0.050(6) 0.059(7) 0.069(7) 0.013(6) 0.015(5) 0.005(5)
O41 0.043(5) 0.060(6) 0.053(6) -0.018(5) 0.024(5) -0.020(5)
O42 0.052(6) 0.054(6) 0.042(5) 0.005(4) 0.013(4) 0.009(5)
O43 0.041(5) 0.047(5) 0.043(5) 0.018(4) 0.014(4) 0.001(4)
O44 0.044(5) 0.055(6) 0.041(5) -0.018(4) 0.016(4) -0.006(4)
O45 0.055(6) 0.038(5) 0.057(6) -0.001(4) 0.021(5) 0.003(5)
O46 0.030(4) 0.038(4) 0.031(4) -0.005(3) 0.002(3) -0.002(4)
O47 0.063(7) 0.043(5) 0.038(5) -0.003(4) 0.014(5) -0.001(5)
O48 0.043(5) 0.072(7) 0.038(5) -0.001(5) 0.013(4) -0.001(5)
O49 0.058(6) 0.051(6) 0.042(5) -0.005(4) 0.008(5) -0.014(5)
O50 0.087(9) 0.055(7) 0.041(6) -0.001(5) -0.009(6) 0.003(6)
O51 0.056(6) 0.035(5) 0.034(4) -0.001(4) 0.013(4) -0.003(4)
O52 0.034(4) 0.041(5) 0.029(4) -0.006(4) 0.009(3) -0.004(4)
O53 0.041(5) 0.037(5) 0.047(5) 0.003(4) 0.021(4) -0.001(4)
O54 0.037(5) 0.037(5) 0.047(5) 0.001(4) 0.006(4) -0.008(4)
O55 0.042(5) 0.043(5) 0.036(5) 0.000(4) 0.012(4) -0.009(4)
O56 0.051(6) 0.068(7) 0.038(5) -0.002(5) 0.021(4) -0.011(5)
O57 0.050(6) 0.048(6) 0.054(6) -0.007(5) 0.019(5) -0.013(5)
O58 0.059(7) 0.058(7) 0.077(8) -0.022(6) 0.000(6) 0.013(6)
O59 0.037(5) 0.059(6) 0.038(5) 0.006(4) 0.017(4) -0.007(4)
O60 0.071(7) 0.048(6) 0.038(5) 0.006(4) 0.012(5) 0.003(5)
O61 0.041(5) 0.052(5) 0.027(4) 0.014(4) 0.006(4) 0.001(4)
O62 0.033(5) 0.069(7) 0.028(4) -0.003(4) 0.006(4) -0.009(4)
O63 0.035(5) 0.060(6) 0.048(5) -0.002(4) 0.024(4) -0.009(4)
O64 0.037(5) 0.060(6) 0.037(5) 0.000(4) 0.011(4) -0.003(4)
O65 0.060(6) 0.034(5) 0.046(5) 0.003(4) 0.004(5) 0.000(4)
O66 0.048(6) 0.036(5) 0.063(6) 0.006(4) 0.021(5) 0.008(4)
O67 0.058(6) 0.045(5) 0.047(6) -0.007(4) 0.014(5) -0.019(5)
O68 0.047(6) 0.063(7) 0.065(7) 0.015(6) 0.020(5) -0.010(5)
O69 0.109(11) 0.034(6) 0.090(9) 0.019(6) 0.040(8) -0.015(6)
O70 0.053(6) 0.032(5) 0.042(5) 0.000(4) 0.013(4) -0.014(4)
O71 0.048(6) 0.064(7) 0.046(6) -0.006(5) -0.001(5) 0.008(5)
O72 0.075(8) 0.077(8) 0.039(6) -0.013(5) 0.012(5) -0.019(6)
O73 0.044(5) 0.059(6) 0.049(6) 0.021(5) 0.011(4) -0.009(5)
O74 0.071(7) 0.033(5) 0.043(5) -0.012(4) 0.014(5) -0.019(5)
O75 0.024(4) 0.033(4) 0.045(5) 0.000(4) 0.002(3) -0.016(3)
O76 0.043(5) 0.031(4) 0.046(5) -0.003(4) 0.011(4) -0.012(4)
O77 0.049(6) 0.045(5) 0.058(6) -0.014(5) 0.021(5) -0.006(4)
O78 0.039(5) 0.066(7) 0.060(6) -0.005(5) 0.018(5) -0.005(5)
O79 0.049(6) 0.049(6) 0.058(6) -0.011(5) 0.024(5) -0.008(5)
O80 0.012(4) 0.079(7) 0.067(7) -0.003(5) 0.013(4) -0.002(4)

loop_
_atom_type_symbol
_atom_type_description
_atom_type_scat_dispersion_real
_atom_type_scat_dispersion_imag
_atom_type_scat_source
C C 0.0033 0.0016 'International Tables Vol C Tables 4.2.6.8 and 6.1.1.4'
N N 0.0061 0.0033 'International Tables Vol C Tables 4.2.6.8 and 6.1.1.4'
O O 0.0106 0.006 'International Tables Vol C Tables 4.2.6.8 and 6.1.1.4'
W W -0.849 6.8722 'International Tables Vol C Tables 4.2.6.8 and 6.1.1.4'
Pd Pd -0.9988 1.0072 'International Tables Vol C Tables 4.2.6.8 and 6.1.1.4'
Si Si 0.0817 0.0704 'International Tables Vol C Tables 4.2.6.8 and 6.1.1.4'
Cl Cl 0.1484 0.1585 'International Tables Vol C Tables 4.2.6.8 and 6.1.1.4'
V V 0.3005 0.5294 'International Tables Vol C Tables 4.2.6.8 and 6.1.1.4'

loop_
_geom_angle_atom_site_label_1
_geom_angle_atom_site_label_2
_geom_angle_atom_site_label_3
_geom_angle
_geom_angle_site_symmetry_3
O8 W1 O1 101.0(5) .
O8 W1 O9 98.0(5) .
O1 W1 O9 94.2(4) .
O8 W1 O5 99.9(5) .
O1 W1 O5 91.8(4) .
O9 W1 O5 159.7(4) .
O8 W1 O19 95.1(4) .
O1 W1 O19 163.9(4) .
O9 W1 O19 83.3(4) .
O5 W1 O19 85.7(4) .
O8 W1 O6 170.6(5) .
O1 W1 O6 84.4(4) .
O9 W1 O6 73.8(4) .
O5 W1 O6 87.6(3) .
O19 W1 O6 79.6(3) .
O10 W2 O2 97.7(5) .
O10 W2 O7 100.1(5) .
O2 W2 O7 89.1(4) .
O10 W2 O9 99.8(5) .
O2 W2 O9 92.0(4) .
O7 W2 O9 159.8(4) .
O10 W2 O21 98.9(5) .
O2 W2 O21 163.3(4) .
O7 W2 O21 86.3(4) .
O9 W2 O21 87.0(4) .
O10 W2 O6 173.1(4) .
O2 W2 O6 82.8(4) .
O7 W2 O6 86.8(4) .
O9 W2 O6 73.3(3) .
O21 W2 O6 80.9(4) .
O14 W3 O3 100.6(5) .
O14 W3 O15 99.2(4) .
O3 W3 O15 92.7(4) .
O14 W3 O11 98.7(4) .
O3 W3 O11 91.0(4) .
O15 W3 O11 160.8(4) .
O14 W3 O20 94.3(5) .
O3 W3 O20 165.0(4) .
O15 W3 O20 85.8(4) .
O11 W3 O20 85.9(4) .
O14 W3 O12 171.3(4) .
O3 W3 O12 85.1(4) .
O15 W3 O12 73.8(3) .
O11 W3 O12 87.7(3) .
O20 W3 O12 80.2(4) .
O16 W4 O4 98.9(4) .
O16 W4 O15 99.1(4) .
O4 W4 O15 92.6(4) .
O16 W4 O13 99.9(4) .
O4 W4 O13 89.5(4) .
O15 W4 O13 160.3(4) .
O16 W4 O22 97.2(4) .
O4 W4 O22 163.8(4) .
O15 W4 O22 86.5(4) .
O13 W4 O22 86.1(4) .
O16 W4 O12 172.3(4) .
O4 W4 O12 83.3(3) .
O15 W4 O12 73.4(3) .
O13 W4 O12 87.4(3) .
O22 W4 O12 81.0(3) .
O17 W5 O11 101.0(5) .
O17 W5 O5 102.6(5) .
O11 W5 O5 91.9(4) .
O17 W5 O24 101.4(5) .
O11 W5 O24 87.1(4) .
O5 W5 O24 155.7(4) .
O17 W5 O23 103.1(5) .
O11 W5 O23 155.4(4) .
O5 W5 O23 87.6(4) .
O24 W5 O23 83.5(4) .
O17 W5 O35 174.7(4) .
O11 W5 O35 82.4(4) .
O5 W5 O35 81.1(3) .
O24 W5 O35 74.6(4) .
O23 W5 O35 73.2(4) .
O18 W6 O13 102.6(4) .
O18 W6 O7 101.8(5) .
O13 W6 O7 92.9(4) .
O18 W6 O26 101.6(4) .
O13 W6 O26 87.5(4) .
O7 W6 O26 155.9(4) .
O18 W6 O25 100.7(4) .
O13 W6 O25 156.4(4) .
O7 W6 O25 86.4(4) .
O26 W6 O25 83.8(4) .
O18 W6 O36 174.1(4) .
O13 W6 O36 81.2(3) .
O7 W6 O36 82.4(4) .
O26 W6 O36 73.9(3) .
O25 W6 O36 75.3(3) .
O28 W7 O23 98.5(5) .
O28 W7 O27 101.4(5) .
O23 W7 O27 160.0(4) .
O28 W7 O19 104.1(5) .
O23 W7 O19 85.9(4) .
O27 W7 O19 88.1(4) .
O28 W7 O33 98.2(5) .
O23 W7 O33 87.2(4) .
O27 W7 O33 91.1(4) .
O19 W7 O33 157.4(4) .
O28 W7 O35 170.9(4) .
O23 W7 O35 76.2(4) .
O27 W7 O35 84.2(4) .
O19 W7 O35 83.1(3) .
O33 W7 O35 74.4(3) .
O29 W8 O25 100.7(5) .
O29 W8 O27 100.2(5) .
O25 W8 O27 158.4(4) .
O29 W8 O34 102.0(5) .
O25 W8 O34 89.9(4) .
O27 W8 O34 90.8(4) .
O29 W8 O21 104.1(5) .
O25 W8 O21 84.7(4) .
O27 W8 O21 85.2(4) .
O34 W8 O21 153.9(4) .
O29 W8 O36 173.2(5) .
O25 W8 O36 76.1(3) .
O27 W8 O36 83.6(3) .
O34 W8 O36 72.2(3) .
O21 W8 O36 81.7(3) .
O31 W9 O30 100.7(4) .
O31 W9 O24 98.6(4) .
O30 W9 O24 160.3(4) .
O31 W9 O20 102.0(5) .
O30 W9 O20 87.1(4) .
O24 W9 O20 84.9(4) .
O31 W9 O33 101.5(5) .
O30 W9 O33 91.3(4) .
O24 W9 O33 88.8(4) .
O20 W9 O33 156.3(4) .
O31 W9 O35 172.9(4) .
O30 W9 O35 84.4(3) .
O24 W9 O35 76.7(4) .
O20 W9 O35 83.0(4) .
O33 W9 O35 73.3(3) .
O32 W10 O26 99.2(4) .
O32 W10 O22 102.3(5) .
O26 W10 O22 86.0(4) .
O32 W10 O34 101.2(5) .
O26 W10 O34 87.7(4) .
O22 W10 O34 156.4(4) .
O32 W10 O30 101.4(4) .
O26 W10 O30 159.4(4) .
O22 W10 O30 88.3(4) .
O34 W10 O30 89.7(4) .
O32 W10 O36 171.9(4) .
O26 W10 O36 74.9(4) .
O22 W10 O36 83.0(4) .
O34 W10 O36 73.4(3) .
O30 W10 O36 84.8(3) .
O48 W11 O49 100.0(5) .
O48 W11 O59 98.1(5) .
O49 W11 O59 92.0(4) .
O48 W11 O45 100.1(5) .
O49 W11 O45 159.9(4) .
O59 W11 O45 86.4(4) .
O48 W11 O41 95.9(5) .
O49 W11 O41 90.3(5) .
O59 W11 O41 165.2(4) .
O45 W11 O41 86.5(5) .
O48 W11 O46 173.1(4) .
O49 W11 O46 73.3(4) .
O59 W11 O46 84.0(4) .
O45 W11 O46 86.6(4) .
O41 W11 O46 82.7(4) .
O50 W12 O42 99.8(5) .
O50 W12 O47 100.2(6) .
O42 W12 O47 91.4(5) .
O50 W12 O49 97.9(6) .
O42 W12 O49 91.9(4) .
O47 W12 O49 160.8(4) .
O50 W12 O60 95.5(5) .
O42 W12 O60 164.6(4) .
O47 W12 O60 86.2(4) .
O49 W12 O60 85.6(4) .
O50 W12 O46 171.4(6) .
O42 W12 O46 84.0(4) .
O47 W12 O46 87.3(4) .
O49 W12 O46 74.2(4) .
O60 W12 O46 80.7(4) .
O54 W13 O43 101.0(4) .
O54 W13 O51 99.8(4) .
O43 W13 O51 95.6(4) .
O54 W13 O55 98.6(4) .
O43 W13 O55 94.0(4) .
O51 W13 O55 157.2(4) .
O54 W13 O61 94.3(4) .
O43 W13 O61 164.6(4) .
O51 W13 O61 83.7(4) .
O55 W13 O61 81.7(4) .
O54 W13 O52 170.3(4) .
O43 W13 O52 86.1(4) .
O51 W13 O52 86.0(4) .
O55 W13 O52 74.0(3) .
O61 W13 O52 78.5(3) .
O56 W14 O44 102.6(5) .
O56 W14 O55 99.4(5) .
O44 W14 O55 94.9(4) .
O56 W14 O53 98.9(5) .
O44 W14 O53 94.4(4) .
O55 W14 O53 157.1(4) .
O56 W14 O62 92.5(4) .
O44 W14 O62 164.9(4) .
O55 W14 O62 82.5(4) .
O53 W14 O62 83.1(4) .
O56 W14 O52 168.9(4) .
O44 W14 O52 87.1(4) .
O55 W14 O52 74.2(4) .
O53 W14 O52 85.4(4) .
O62 W14 O52 77.9(3) .
O57 W15 O45 102.7(5) .
O57 W15 O51 103.0(4) .
O45 W15 O51 94.1(4) .
O57 W15 O63 103.0(5) .
O45 W15 O63 85.9(4) .
O51 W15 O63 153.4(4) .
O57 W15 O64 102.3(5) .
O45 W15 O64 154.2(4) .
O51 W15 O64 86.4(4) .
O63 W15 O64 82.4(4) .
O57 W15 O75 174.8(4) .
O45 W15 O75 80.8(4) .
O51 W15 O75 80.4(4) .
O63 W15 O75 73.3(4) .
O64 W15 O75 73.8(4) .
O58 W16 O53 102.5(6) .
O58 W16 O47 102.6(5) .
O53 W16 O47 92.1(4) .
O58 W16 O65 101.2(6) .
O53 W16 O65 155.6(4) .
O47 W16 O65 88.2(4) .
O58 W16 O66 101.7(5) .
O53 W16 O66 87.0(4) .
O47 W16 O66 155.3(5) .
O65 W16 O66 82.7(4) .
O58 W16 O76 174.4(5) .
O53 W16 O76 81.6(4) .
O47 W16 O76 80.9(4) .
O65 W16 O76 74.4(4) .
O66 W16 O76 74.5(4) .
O68 W17 O63 99.5(5) .
O68 W17 O67 101.7(5) .
O63 W17 O67 158.4(4) .
O68 W17 O73 100.8(5) .
O63 W17 O73 88.7(4) .
O67 W17 O73 91.1(5) .
O68 W17 O59 101.0(5) .
O63 W17 O59 84.9(4) .
O67 W17 O59 87.2(4) .
O73 W17 O59 157.9(4) .
O68 W17 O75 172.7(4) .
O63 W17 O75 74.7(3) .
O67 W17 O75 84.5(4) .
O73 W17 O75 74.9(4) .
O59 W17 O75 83.0(3) .
O69 W18 O67 100.0(6) .
O69 W18 O65 99.4(6) .
O67 W18 O65 160.6(4) .
O69 W18 O60 102.3(6) .
O67 W18 O60 89.1(5) .
O65 W18 O60 85.9(5) .
O69 W18 O74 101.2(6) .
O67 W18 O74 90.3(5) .
O65 W18 O74 86.8(5) .
O60 W18 O74 156.3(4) .
O69 W18 O76 172.4(5) .
O67 W18 O76 84.1(4) .
O65 W18 O76 76.7(4) .
O60 W18 O76 84.0(4) .
O74 W18 O76 72.3(4) .
O71 W19 O64 100.3(5) .
O71 W19 O70 100.4(5) .
O64 W19 O70 159.1(4) .
O71 W19 O61 103.3(5) .
O64 W19 O61 86.8(4) .
O70 W19 O61 85.8(4) .
O71 W19 O73 100.3(5) .
O64 W19 O73 89.6(5) .
O70 W19 O73 89.4(4) .
O61 W19 O73 156.4(4) .
O71 W19 O75 172.1(5) .
O64 W19 O75 75.1(4) .
O70 W19 O75 84.6(4) .
O61 W19 O75 83.0(3) .
O73 W19 O75 73.6(4) .
O72 W20 O70 99.3(5) .
O72 W20 O66 99.2(6) .
O70 W20 O66 160.9(4) .
O72 W20 O74 102.2(5) .
O70 W20 O74 92.0(4) .
O66 W20 O74 88.4(5) .
O72 W20 O62 102.2(5) .
O70 W20 O62 85.9(4) .
O66 W20 O62 85.9(4) .
O74 W20 O62 155.5(4) .
O72 W20 O76 173.6(5) .
O70 W20 O76 84.6(4) .
O66 W20 O76 77.3(4) .
O74 W20 O76 72.5(3) .
O62 W20 O76 83.0(3) .
O37 Pd1 O2 170.5(4) .
O37 Pd1 O1 89.1(4) .
O2 Pd1 O1 90.2(4) .
O37 Pd1 O38 91.3(5) .
O2 Pd1 O38 87.9(4) .
O1 Pd1 O38 170.7(4) .
O39 Pd2 O3 87.7(4) .
O39 Pd2 O4 171.9(4) .
O3 Pd2 O4 90.5(4) .
O39 Pd2 O40 92.8(5) .
O3 Pd2 O40 170.4(4) .
O4 Pd2 O40 87.7(5) .
O41 Pd3 O78 166.5(4) .
O41 Pd3 O42 91.4(4) .
O78 Pd3 O42 90.3(5) .
O41 Pd3 O77 85.1(4) .
O78 Pd3 O77 91.5(5) .
O42 Pd3 O77 172.3(4) .
O44 Pd4 O43 89.9(4) .
O44 Pd4 O80 90.4(4) .
O43 Pd4 O80 171.0(4) .
O44 Pd4 O79 169.1(4) .
O43 Pd4 O79 89.4(4) .
O80 Pd4 O79 88.7(4) .
O6 Si1 O12 114.2(5) .
O6 Si1 O35 108.4(5) .
O12 Si1 O35 107.9(5) .
O6 Si1 O36 108.1(5) .
O12 Si1 O36 107.9(5) .
O35 Si1 O36 110.3(5) .
O52 Si2 O46 115.1(5) .
O52 Si2 O75 109.9(5) .
O46 Si2 O75 106.9(5) .
O52 Si2 O76 108.1(5) .
O46 Si2 O76 107.1(5) .
O75 Si2 O76 109.6(5) .
W1 O1 Pd1 137.3(5) .
W2 O2 Pd1 137.5(5) .
W3 O3 Pd2 136.7(6) .
W4 O4 Pd2 137.1(5) .
W1 O5 W5 148.3(5) .
Si1 O6 W2 129.3(5) .
Si1 O6 W1 128.5(5) .
W2 O6 W1 94.3(3) .
W6 O7 W2 146.6(5) .
W1 O9 W2 117.1(5) .
W5 O11 W3 146.6(6) .
Si1 O12 W3 130.0(5) .
Si1 O12 W4 127.6(5) .
W3 O12 W4 95.3(3) .
W6 O13 W4 147.1(5) .
W4 O15 W3 116.1(4) .
W7 O19 W1 140.9(5) .
W9 O20 W3 141.2(5) .
W8 O21 W2 142.4(5) .
W10 O22 W4 141.7(5) .
W7 O23 W5 120.0(5) .
W9 O24 W5 118.9(5) .
W8 O25 W6 118.7(5) .
W10 O26 W6 119.8(5) .
W7 O27 W8 161.1(6) .
W9 O30 W10 159.2(5) .
W7 O33 W9 118.4(5) .
W10 O34 W8 120.6(4) .
Si1 O35 W7 124.2(5) .
Si1 O35 W9 124.0(5) .
W7 O35 W9 93.4(3) .
Si1 O35 W5 125.1(5) .
W7 O35 W5 90.4(3) .
W9 O35 W5 89.6(3) .
Si1 O36 W10 123.6(5) .
Si1 O36 W6 125.7(5) .
W10 O36 W6 91.1(3) .
Si1 O36 W8 123.6(5) .
W10 O36 W8 93.1(3) .
W6 O36 W8 89.9(3) .
C1 O37 Pd1 132.3(10) .
C2 O38 Pd1 126.6(9) .
C1 O39 Pd2 130.2(10) .
C2 O40 Pd2 130.9(11) .
W11 O41 Pd3 134.2(5) .
W12 O42 Pd3 136.3(6) .
W13 O43 Pd4 137.8(5) .
W14 O44 Pd4 135.4(5) .
W15 O45 W11 147.2(6) .
Si2 O46 W12 129.3(5) .
Si2 O46 W11 127.7(5) .
W12 O46 W11 95.3(3) .
W16 O47 W12 147.7(6) .
W12 O49 W11 116.7(5) .
W15 O51 W13 152.0(5) .
Si2 O52 W13 128.8(5) .
Si2 O52 W14 131.4(5) .
W13 O52 W14 93.5(3) .
W16 O53 W14 151.5(5) .
W14 O55 W13 115.0(4) .
W11 O59 W17 142.4(5) .
W18 O60 W12 141.1(6) .
W19 O61 W13 139.6(5) .
W20 O62 W14 140.6(5) .
W17 O63 W15 120.8(5) .
W19 O64 W15 120.7(5) .
W18 O65 W16 118.1(5) .
W20 O66 W16 117.9(5) .
W18 O67 W17 160.3(6) .
W20 O70 W19 159.8(5) .
W17 O73 W19 118.1(5) .
W20 O74 W18 120.8(5) .
Si2 O75 W17 124.8(5) .
Si2 O75 W15 125.4(4) .
W17 O75 W15 91.0(3) .
Si2 O75 W19 122.8(5) .
W17 O75 W19 92.7(3) .
W15 O75 W19 90.1(3) .
Si2 O76 W18 124.3(5) .
Si2 O76 W20 124.2(5) .
W18 O76 W20 93.8(3) .
Si2 O76 W16 124.2(5) .
W18 O76 W16 90.4(3) .
W20 O76 W16 90.1(3) .
C6 O77 Pd3 129.9(9) .
C7 O78 Pd3 132.8(10) .
C6 O79 Pd4 131.2(9) .
C7 O80 Pd4 126.7(10) .
C109 N1 C105 111.3(12) .
C109 N1 C101 107.2(12) .
C105 N1 C101 110.5(12) .
C109 N1 C113 112.0(11) .
C105 N1 C113 108.1(12) .
C101 N1 C113 107.8(12) .
C209 N2 C205 103.2(14) .
C209 N2 C213 113.7(15) .
C205 N2 C213 112.3(13) .
C209 N2 C201 113.6(15) .
C205 N2 C201 109.9(14) .
C213 N2 C201 104.3(13) .
C305 N3 C313 106.5(14) .
C305 N3 C301 108.3(15) .
C313 N3 C301 109.5(14) .
C305 N3 C309 115.3(14) .
C313 N3 C309 111.7(14) .
C301 N3 C309 105.4(14) .
C413 N4 C459 107(3) .
C413 N4 C405 101(3) .
C459 N4 C405 116(2) .
C413 N4 C409 113(3) .
C459 N4 C409 18(3) .
C405 N4 C409 99(2) .
C413 N4 C401 120(3) .
C459 N4 C401 103(3) .
C405 N4 C401 110.3(16) .
C409 N4 C401 112(3) .
C413 N4 C463 19(3) .
C459 N4 C463 115(3) .
C405 N4 C463 110(2) .
C409 N4 C463 126(3) .
C401 N4 C463 101(2) .
C509 N5 C501 103.3(16) .
C509 N5 C505 110.1(17) .
C501 N5 C505 112.2(17) .
C509 N5 C513 114.9(17) .
C501 N5 C513 115.2(16) .
C505 N5 C513 101.4(16) .
C605 N6 C601 103.0(18) .
C605 N6 C613 118.0(17) .
C601 N6 C613 112.1(18) .
C605 N6 C609 113.3(17) .
C601 N6 C609 106.2(17) .
C613 N6 C609 103.9(16) .
C705 N7 C713 92(3) .
C705 N7 C709 112(3) .
C713 N7 C709 117(2) .
C705 N7 C701 120(3) .
C713 N7 C701 109(2) .
C709 N7 C701 107(2) .
C705 N7 C755 21(4) .
C713 N7 C755 111(3) .
C709 N7 C755 107(3) .
C701 N7 C755 105(3) .
C805 N8 C801 111.1(18) .
C805 N8 C813 103.3(19) .
C801 N8 C813 103.7(18) .
C805 N8 C809 113.2(18) .
C801 N8 C809 111.4(17) .
C813 N8 C809 113.6(19) .
O39 C1 O37 126.8(13) .
O39 C1 C3 119.4(12) .
O37 C1 C3 113.4(12) .
C1 C3 C4 108.4(11) .
C5 C4 C3 113.3(12) .
C4 C5 C2 107.9(12) 3_566
O40 C2 O38 131.2(14) .
O40 C2 C5 114.7(13) 3_566
O38 C2 C5 113.7(13) 3_566
O77 C6 O79 127.6(13) .
O77 C6 C8 119.5(12) .
O79 C6 C8 112.9(12) .
C6 C8 C9 106.1(12) .
C10 C9 C8 107.5(13) .
C9 C10 C7 105.1(13) 3_567
O80 C7 O78 128.7(15) .
O80 C7 C10 118.4(14) 3_567
O78 C7 C10 112.7(13) 3_567
N1 C101 C102 115.8(15) .
C103 C102 C101 107.1(16) .
C104 C103 C102 110(2) .
N1 C105 C106 111.6(15) .
C107 C106 C105 105(2) .
C108 C107 C106 131(6) .
C108 C107 C158 95(6) .
C106 C107 C158 99(4) .
N1 C109 C110 118.3(14) .
C109 C110 C111 111.2(19) .
C112 C111 C110 111(3) .
C114 C113 N1 114.3(14) .
C113 C114 C115 107.8(15) .
C114 C115 C116 115.5(16) .
C202 C201 N2 110.5(15) .
C201 C202 C203 102.1(16) .
C202 C203 C204 108.4(19) .
N2 C205 C206 113.4(15) .
C205 C206 C207 112.7(17) .
C208 C207 C206 110(2) .
N2 C209 C210 107.3(18) .
C211 C210 C209 114(2) .
C262 C211 C210 125(4) .
C262 C211 C212 73(3) .
C210 C211 C212 94(3) .
C211 C212 C262 49(3) .
C211 C262 C212 59(3) .
N2 C213 C214 111.6(14) .
C215 C214 C213 104.9(17) .
C266 C215 C214 109(2) .
C266 C215 C216 40(3) .
C214 C215 C216 112(3) .
C266 C216 C215 64(5) .
C216 C266 C215 77(5) .
N3 C301 C302 115.2(16) .
C303 C302 C301 111.4(19) .
C302 C303 C304 115(2) .
N3 C305 C306 111.9(15) .
C307 C306 C305 105.4(18) .
C308 C307 C306 107(2) .
C310 C309 N3 110.7(16) .
C311 C310 C309 105.3(18) .
C310 C311 C312 108.6(19) .
C314 C313 N3 114.8(16) .
C313 C314 C315 116(3) .
C313 C314 C365 104(2) .
C315 C314 C365 19(3) .
C365 C315 C316 96(10) .
C365 C315 C314 82(10) .
C316 C315 C314 124(4) .
C365 C315 C366 39(10) .
C316 C315 C366 58(3) .
C314 C315 C366 99(3) .
C315 C316 C366 66(3) .
C315 C316 C365 18(3) .
C366 C316 C365 48(3) .
C315 C365 C366 127(10) .
C315 C365 C314 78(10) .
C366 C365 C314 117(4) .
C315 C365 C316 66(10) .
C366 C365 C316 62(3) .
C314 C365 C316 114(4) .
C365 C366 C316 70(3) .
C365 C366 C315 14(3) .
C316 C366 C315 56(3) .
C402 C401 N4 116.8(18) .
C403 C402 C401 108(2) .
C454 C403 C402 126(3) .
C454 C403 C404 111(4) .
C402 C403 C404 109(4) .
N4 C405 C406 114(2) .
C405 C406 C407 103(2) .
C408 C407 C458 101(3) .
C408 C407 C406 148(3) .
C458 C407 C406 108(2) .
C460 C409 C410 22(3) .
C460 C409 N4 117(5) .
C410 C409 N4 127(5) .
C460 C410 C411 143(10) .
C460 C410 C409 61(9) .
C411 C410 C409 124(6) .
C460 C410 C461 77(9) .
C411 C410 C461 66(4) .
C409 C410 C461 99(4) .
C460 C410 C459 51(9) .
C411 C410 C459 128(5) .
C409 C410 C459 12(3) .
C461 C410 C459 90(4) .
C460 C410 C412 109(10) .
C411 C410 C412 35(3) .
C409 C410 C412 113(5) .
C461 C410 C412 32(2) .
C459 C410 C412 109(4) .
C412 C411 C410 105(6) .
C412 C411 C461 42(3) .
C410 C411 C461 63(4) .
C412 C411 C460 94(4) .
C410 C411 C460 11(4) .
C461 C411 C460 52(3) .
C461 C412 C411 90(5) .
C461 C412 C462 44(4) .
C411 C412 C462 132(5) .
C461 C412 C410 49(4) .
C411 C412 C410 41(3) .
C462 C412 C410 93(3) .
N4 C459 C460 109(4) .
N4 C459 C410 111(4) .
C460 C459 C410 17(3) .
C410 C460 C409 97(10) .
C410 C460 C461 81(10) .
C409 C460 C461 109(5) .
C410 C460 C459 113(10) .
C409 C460 C459 17(3) .
C461 C460 C459 104(4) .
C410 C460 C411 26(9) .
C409 C460 C411 105(4) .
C461 C460 C411 55(3) .
C459 C460 C411 116(4) .
C412 C461 C462 95(5) .
C412 C461 C460 121(5) .
C462 C461 C460 143(5) .
C412 C461 C410 99(5) .
C462 C461 C410 162(5) .
C460 C461 C410 22(3) .
C412 C461 C411 48(4) .
C462 C461 C411 141(5) .
C460 C461 C411 73(3) .
C410 C461 C411 51(3) .
C461 C462 C412 41(3) .
C463 C413 N4 100(10) .
C463 C413 C414 61(9) .
N4 C413 C414 115(4) .
C463 C413 C464 39(9) .
N4 C413 C464 106(4) .
C414 C413 C464 23(2) .
C464 C414 C463 90(6) .
C464 C414 C415 73(6) .
C463 C414 C415 116(5) .
C464 C414 C413 110(7) .
C463 C414 C413 21(3) .
C415 C414 C413 126(5) .
C464 C414 C465 60(5) .
C463 C414 C465 95(4) .
C415 C414 C465 24(3) .
C413 C414 C465 110(4) .
C465 C415 C414 119(6) .
C465 C415 C464 96(5) .
C414 C415 C464 34(3) .
C465 C415 C416 91(5) .
C414 C415 C416 144(5) .
C464 C415 C416 134(4) .
C465 C415 C466 4(4) .
C414 C415 C466 120(4) .
C464 C415 C466 95(4) .
C416 C415 C466 90(3) .
C415 C416 C465 30(2) .
C413 C463 C414 98(10) .
C413 C463 C464 128(10) .
C414 C463 C464 32(3) .
C413 C463 N4 61(9) .
C414 C463 N4 114(4) .
C464 C463 N4 118(4) .
C414 C464 C415 73(6) .
C414 C464 C463 59(5) .
C415 C464 C463 103(4) .
C414 C464 C465 96(6) .
C415 C464 C465 32(2) .
C463 C464 C465 98(3) .
C414 C464 C413 46(5) .
C415 C464 C413 100(4) .
C463 C464 C413 13(3) .
C465 C464 C413 102(3) .
C466 C465 C415 172(8) .
C466 C465 C464 125(5) .
C415 C465 C464 52(4) .
C466 C465 C416 117(5) .
C415 C465 C416 59(4) .
C464 C465 C416 99(3) .
C466 C465 C414 144(5) .
C415 C465 C414 37(4) .
C464 C465 C414 23.8(19) .
C416 C465 C414 94(3) .
C465 C466 C415 4(4) .
N5 C501 C502 116.3(17) .
C503 C502 C501 108.7(17) .
C554 C503 C502 126(5) .
C554 C503 C504 92(5) .
C502 C503 C504 107.4(19) .
C503 C504 C554 34(3) .
C503 C554 C504 55(4) .
N5 C505 C506 113.7(19) .
C507 C506 C505 102(2) .
C508 C507 C558 61(6) .
C508 C507 C506 176(6) .
C558 C507 C506 117(3) .
C507 C508 C558 65(6) .
C508 C558 C507 54(5) .
N5 C509 C510 107(2) .
N5 C509 C560 90(3) .
C510 C509 C560 130(4) .
C509 C510 C511 102(3) .
C512 C511 C510 100(4) .
C509 C560 C561 94(5) .
C562 C561 C560 140(7) .
N5 C513 C514 108.4(16) .
C515 C514 C565 52(5) .
C515 C514 C513 113(2) .
C565 C514 C513 83(5) .
C566 C515 C565 109(9) .
C566 C515 C516 67(7) .
C565 C515 C516 48(4) .
C566 C515 C514 134(7) .
C565 C515 C514 64(3) .
C516 C515 C514 110(3) .
C565 C516 C515 63(6) .
C565 C516 C566 106(8) .
C515 C516 C566 48(5) .
C516 C565 C515 69(8) .
C516 C565 C514 129(10) .
C515 C565 C514 64(3) .
C516 C565 C566 42(6) .
C515 C565 C566 32(5) .
C514 C565 C566 87(6) .
C515 C566 C516 65(7) .
C515 C566 C565 39(6) .
C516 C566 C565 32(4) .
N6 C601 C602 115(2) .
C603 C602 C601 109(3) .
C602 C603 C604 113(3) .
C606 C605 N6 114.3(19) .
C605 C606 C607 111(2) .
C658 C607 C606 121(4) .
C658 C607 C608 88(4) .
C606 C607 C608 116(4) .
C610 C609 N6 116.2(18) .
C609 C610 C661 98(3) .
C609 C610 C611 107(3) .
C661 C610 C611 36(3) .
C661 C611 C612 72(7) .
C661 C611 C610 71(2) .
C612 C611 C610 128(6) .
C661 C611 C662 67(6) .
C612 C611 C662 65(5) .
C610 C611 C662 128(5) .
C611 C612 C661 41(4) .
C611 C612 C662 68(5) .
C661 C612 C662 62(5) .
C611 C661 C612 68(6) .
C611 C661 C610 72(2) .
C612 C661 C610 126(6) .
C611 C661 C662 80(7) .
C612 C661 C662 67(5) .
C610 C661 C662 138(6) .
C661 C662 C612 51(4) .
C661 C662 C611 33(3) .
C612 C662 C611 48(4) .
C614 C613 N6 109.6(19) .
C613 C614 C615 112(2) .
C616 C615 C614 109(3) .
C702 C701 N7 111(2) .
C701 C702 C703 96(2) .
C754 C703 C702 108(3) .
C754 C703 C704 31(4) .
C702 C703 C704 82(4) .
C754 C704 C703 45(6) .
C704 C754 C703 103(8) .
C755 C705 N7 120(10) .
C755 C705 C706 17(8) .
N7 C705 C706 102(4) .
C755 C706 C707 102(6) .
C755 C706 C705 12(5) .
C707 C706 C705 111(4) .
C757 C707 C708 53(4) .
C757 C707 C706 95(5) .
C708 C707 C706 106(4) .
C757 C707 C756 41(4) .
C708 C707 C756 91(4) .
C706 C707 C756 70(4) .
C757 C708 C707 59(5) .
C757 C708 C758 41(4) .
C707 C708 C758 82(4) .
C705 C755 C706 151(10) .
C705 C755 C756 123(10) .
C706 C755 C756 85(6) .
C705 C755 N7 40(7) .
C706 C755 N7 112(6) .
C756 C755 N7 158(5) .
C757 C756 C755 111(6) .
C757 C756 C707 43(4) .
C755 C756 C707 72(4) .
C758 C757 C708 96(7) .
C758 C757 C756 111(8) .
C708 C757 C756 152(8) .
C758 C757 C707 117(7) .
C708 C757 C707 68(5) .
C756 C757 C707 96(7) .
C757 C758 C708 42(5) .
C710 C709 N7 120(2) .
C761 C710 C711 61(4) .
C761 C710 C709 114(4) .
C711 C710 C709 105(4) .
C762 C711 C710 129(7) .
C762 C711 C761 81(6) .
C710 C711 C761 59(2) .
C762 C711 C712 23(5) .
C710 C711 C712 147(6) .
C761 C711 C712 104(5) .
C762 C712 C711 43(9) .
C710 C761 C711 60(2) .
C710 C761 C762 101(5) .
C711 C761 C762 48(4) .
C712 C762 C711 113(10) .
C712 C762 C761 164(10) .
C711 C762 C761 51(5) .
C714 C713 C764 41(3) .
C714 C713 N7 94(4) .
C764 C713 N7 134(4) .
C764 C714 C713 70(2) .
C764 C714 C715 46(5) .
C713 C714 C715 116(5) .
C765 C715 C716 46(5) .
C765 C715 C764 96(7) .
C716 C715 C764 140(9) .
C765 C715 C714 123(6) .
C716 C715 C714 168(8) .
C764 C715 C714 28(3) .
C765 C716 C766 87(9) .
C765 C716 C715 57(6) .
C766 C716 C715 122(9) .
C714 C764 C713 68.9(19) .
C714 C764 C715 105(6) .
C713 C764 C715 169(7) .
C714 C764 C765 139(5) .
C713 C764 C765 152(5) .
C715 C764 C765 36(4) .
C716 C765 C715 77(7) .
C716 C765 C766 46(6) .
C715 C765 C766 109(6) .
C716 C765 C764 124(7) .
C715 C765 C764 48(4) .
C766 C765 C764 133(5) .
C716 C766 C765 46(5) .
N8 C801 C802 121(2) .
C803 C802 C801 121(4) .
C803 C802 C853 39(4) .
C801 C802 C853 137(4) .
C853 C803 C802 100(6) .
C853 C803 C804 51(5) .
C802 C803 C804 120(4) .
C854 C804 C853 62(7) .
C854 C804 C803 113(7) .
C853 C804 C803 51(6) .
C854 C853 C804 53(7) .
C854 C853 C803 130(10) .
C804 C853 C803 77(7) .
C854 C853 C802 143(10) .
C804 C853 C802 99(8) .
C803 C853 C802 41(4) .
C804 C854 C853 65(8) .
N8 C805 C806 109(2) .
C807 C806 C805 108(2) .
C806 C807 C858 100(3) .
C806 C807 C808 112(2) .
C858 C807 C808 28.5(18) .
C858 C808 C807 74(5) .
C808 C858 C807 78(5) .
C810 C809 N8 117(2) .
C809 C810 C811 114(2) .
C809 C810 C861 87(3) .
C811 C810 C861 45(3) .
C861 C811 C812 37(4) .
C861 C811 C810 74(4) .
C812 C811 C810 94(3) .
C861 C811 C862 35(4) .
C812 C811 C862 29(3) .
C810 C811 C862 109(4) .
C862 C812 C861 73(7) .
C862 C812 C811 100(7) .
C861 C812 C811 63(6) .
C812 C861 C862 53(7) .
C812 C861 C811 80(7) .
C862 C861 C811 100(8) .
C812 C861 C810 109(8) .
C862 C861 C810 157(9) .
C811 C861 C810 60(4) .
C812 C862 C861 54(7) .
C812 C862 C811 52(5) .
C861 C862 C811 45(6) .
N8 C813 C814 113(2) .
C815 C814 C813 117(3) .
C816 C815 C814 94(3) .
C902 C901 Cl1 110(2) .
C901 C902 Cl2 118(2) .

loop_
_geom_bond_atom_site_label_1
_geom_bond_atom_site_label_2
_geom_bond_distance
_geom_bond_site_symmetry_2
W1 O8 1.715(11) .
W1 O1 1.811(9) .
W1 O9 1.893(10) .
W1 O5 1.896(10) .
W1 O19 2.089(10) .
W1 O6 2.227(8) .
W2 O10 1.719(11) .
W2 O2 1.875(9) .
W2 O7 1.920(10) .
W2 O9 1.926(9) .
W2 O21 2.007(9) .
W2 O6 2.219(9) .
W3 O14 1.715(9) .
W3 O3 1.835(10) .
W3 O15 1.917(9) .
W3 O11 1.934(10) .
W3 O20 2.077(10) .
W3 O12 2.190(8) .
W4 O16 1.724(9) .
W4 O4 1.870(10) .
W4 O15 1.915(9) .
W4 O13 1.954(9) .
W4 O22 2.043(9) .
W4 O12 2.209(8) .
W5 O17 1.712(9) .
W5 O11 1.893(10) .
W5 O5 1.898(10) .
W5 O24 1.941(10) .
W5 O23 1.944(10) .
W5 O35 2.361(9) .
W6 O18 1.744(10) .
W6 O13 1.851(10) .
W6 O7 1.896(9) .
W6 O26 1.920(10) .
W6 O25 1.939(9) .
W6 O36 2.324(8) .
W7 O28 1.735(10) .
W7 O23 1.869(10) .
W7 O27 1.882(9) .
W7 O19 1.933(10) .
W7 O33 1.936(10) .
W7 O35 2.291(8) .
W8 O29 1.735(10) .
W8 O25 1.884(9) .
W8 O27 1.911(9) .
W8 O34 1.946(8) .
W8 O21 1.979(10) .
W8 O36 2.332(9) .
W9 O31 1.717(10) .
W9 O30 1.870(9) .
W9 O24 1.885(10) .
W9 O20 1.951(9) .
W9 O33 1.965(9) .
W9 O35 2.316(9) .
W10 O32 1.748(12) .
W10 O26 1.894(9) .
W10 O22 1.912(9) .
W10 O34 1.923(8) .
W10 O30 1.930(9) .
W10 O36 2.300(9) .
W11 O48 1.724(10) .
W11 O49 1.920(11) .
W11 O59 1.936(9) .
W11 O45 1.948(10) .
W11 O41 1.971(9) .
W11 O46 2.226(9) .
W12 O50 1.664(11) .
W12 O42 1.844(11) .
W12 O47 1.905(10) .
W12 O49 1.917(12) .
W12 O60 2.051(12) .
W12 O46 2.192(8) .
W13 O54 1.712(9) .
W13 O43 1.786(10) .
W13 O51 1.927(10) .
W13 O55 1.937(10) .
W13 O61 2.140(10) .
W13 O52 2.222(9) .
W14 O56 1.715(10) .
W14 O44 1.824(9) .
W14 O55 1.913(9) .
W14 O53 1.914(9) .
W14 O62 2.162(9) .
W14 O52 2.235(9) .
W15 O57 1.716(11) .
W15 O45 1.849(10) .
W15 O51 1.868(10) .
W15 O63 1.920(9) .
W15 O64 1.932(9) .
W15 O75 2.324(9) .
W16 O58 1.713(12) .
W16 O53 1.878(9) .
W16 O47 1.884(9) .
W16 O65 1.938(11) .
W16 O66 1.960(11) .
W16 O76 2.361(10) .
W17 O68 1.728(11) .
W17 O63 1.875(10) .
W17 O67 1.906(11) .
W17 O73 1.929(10) .
W17 O59 1.944(9) .
W17 O75 2.301(9) .
W18 O69 1.696(10) .
W18 O67 1.887(12) .
W18 O65 1.908(12) .
W18 O60 1.915(10) .
W18 O74 1.941(9) .
W18 O76 2.287(9) .
W19 O71 1.719(10) .
W19 O64 1.855(10) .
W19 O70 1.929(10) .
W19 O61 1.963(9) .
W19 O73 1.973(10) .
W19 O75 2.325(8) .
W20 O72 1.756(10) .
W20 O70 1.876(10) .
W20 O66 1.889(10) .
W20 O74 1.910(10) .
W20 O62 1.960(10) .
W20 O76 2.299(9) .
Pd1 O37 1.978(10) .
Pd1 O2 1.989(9) .
Pd1 O1 1.995(8) .
Pd1 O38 1.995(9) .
Pd2 O39 1.979(10) .
Pd2 O3 1.990(11) .
Pd2 O4 1.994(10) .
Pd2 O40 2.002(11) .
Pd3 O41 1.989(10) .
Pd3 O78 1.997(10) .
Pd3 O42 2.012(10) .
Pd3 O77 2.014(10) .
Pd4 O44 1.977(9) .
Pd4 O43 1.992(9) .
Pd4 O80 2.009(8) .
Pd4 O79 2.018(10) .
Cl1 C901 1.79(3) .
Cl2 C902 1.82(3) .
Si1 O6 1.604(9) .
Si1 O12 1.622(9) .
Si1 O35 1.629(9) .
Si1 O36 1.644(9) .
Si2 O52 1.595(9) .
Si2 O46 1.612(9) .
Si2 O75 1.642(9) .
Si2 O76 1.648(9) .
O37 C1 1.290(17) .
O38 C2 1.269(17) .
O39 C1 1.237(17) .
O40 C2 1.227(18) .
O77 C6 1.237(16) .
O78 C7 1.284(19) .
O79 C6 1.267(16) .
O80 C7 1.224(18) .
N1 C109 1.491(19) .
N1 C105 1.54(2) .
N1 C101 1.55(2) .
N1 C113 1.56(2) .
N2 C209 1.48(3) .
N2 C205 1.51(2) .
N2 C213 1.53(2) .
N2 C201 1.58(2) .
N3 C305 1.50(2) .
N3 C313 1.53(2) .
N3 C301 1.56(3) .
N3 C309 1.56(2) .
N4 C413 1.46(6) .
N4 C459 1.47(6) .
N4 C405 1.53(3) .
N4 C409 1.54(7) .
N4 C401 1.61(3) .
N4 C463 1.65(5) .
N5 C509 1.48(3) .
N5 C501 1.51(3) .
N5 C505 1.55(3) .
N5 C513 1.55(3) .
N6 C605 1.48(3) .
N6 C601 1.54(3) .
N6 C613 1.54(3) .
N6 C609 1.57(3) .
N7 C705 1.36(6) .
N7 C713 1.57(4) .
N7 C709 1.64(3) .
N7 C701 1.69(4) .
N7 C755 1.86(7) .
N8 C805 1.50(3) .
N8 C801 1.53(3) .
N8 C813 1.53(3) .
N8 C809 1.55(3) .
C1 C3 1.53(2) .
C3 C4 1.53(2) .
C4 C5 1.53(2) .
C5 C2 1.56(2) 3_566
C2 C5 1.56(2) 3_566
C6 C8 1.527(19) .
C8 C9 1.63(2) .
C9 C10 1.51(2) .
C10 C7 1.55(2) 3_567
C7 C10 1.55(2) 3_567
C101 C102 1.57(3) .
C102 C103 1.53(3) .
C103 C104 1.47(4) .
C105 C106 1.58(3) .
C106 C107 1.55(4) .
C107 C108 1.09(7) .
C107 C158 1.63(10) .
C109 C110 1.50(2) .
C110 C111 1.62(4) .
C111 C112 1.48(5) .
C113 C114 1.48(2) .
C114 C115 1.50(3) .
C115 C116 1.54(3) .
C201 C202 1.54(3) .
C202 C203 1.54(3) .
C203 C204 1.58(3) .
C205 C206 1.56(3) .
C206 C207 1.59(3) .
C207 C208 1.39(3) .
C209 C210 1.65(3) .
C210 C211 1.53(4) .
C211 C262 1.35(5) .
C211 C212 1.54(6) .
C212 C262 1.71(7) .
C213 C214 1.62(2) .
C214 C215 1.57(3) .
C215 C266 1.51(4) .
C215 C216 1.64(8) .
C216 C266 1.08(8) .
C301 C302 1.60(3) .
C302 C303 1.40(3) .
C303 C304 1.61(4) .
C305 C306 1.56(3) .
C306 C307 1.52(3) .
C307 C308 1.49(3) .
C309 C310 1.54(3) .
C310 C311 1.51(3) .
C311 C312 1.57(4) .
C313 C314 1.49(3) .
C314 C315 1.53(6) .
C314 C365 1.55(6) .
C315 C365 0.52(7) .
C315 C316 1.53(7) .
C315 C366 1.68(7) .
C316 C366 1.56(6) .
C316 C365 1.67(7) .
C365 C366 1.32(6) .
C401 C402 1.54(3) .
C402 C403 1.46(4) .
C403 C454 1.43(6) .
C403 C404 1.69(9) .
C405 C406 1.54(3) .
C406 C407 1.58(4) .
C407 C408 1.51(7) .
C407 C458 1.56(3) .
C409 C460 1.30(8) .
C409 C410 1.48(8) .
C410 C460 0.57(6) .
C410 C411 1.30(7) .
C410 C461 1.49(7) .
C410 C459 1.81(7) .
C410 C412 1.94(8) .
C411 C412 1.14(6) .
C411 C461 1.54(7) .
C411 C460 1.79(7) .
C412 C461 1.03(6) .
C412 C462 1.56(7) .
C459 C460 1.52(7) .
C460 C461 1.47(6) .
C461 C462 1.09(5) .
C413 C463 0.56(6) .
C413 C414 1.52(8) .
C413 C464 1.96(7) .
C414 C464 0.82(6) .
C414 C463 1.34(7) .
C414 C415 1.39(7) .
C414 C465 2.02(7) .
C415 C465 0.94(6) .
C415 C464 1.40(6) .
C415 C416 1.61(7) .
C415 C466 1.84(7) .
C416 C465 1.88(7) .
C463 C464 1.57(7) .
C464 C465 1.76(7) .
C465 C466 0.91(6) .
C501 C502 1.57(3) .
C502 C503 1.50(3) .
C503 C554 1.06(8) .
C503 C504 1.54(3) .
C504 C554 1.89(9) .
C505 C506 1.68(4) .
C506 C507 1.65(4) .
C507 C508 1.42(13) .
C507 C558 1.60(5) .
C508 C558 1.55(14) .
C509 C510 1.54(5) .
C509 C560 1.54(5) .
C510 C511 1.85(6) .
C511 C512 1.40(7) .
C560 C561 1.86(7) .
C561 C562 1.72(12) .
C513 C514 1.64(3) .
C514 C515 1.53(4) .
C514 C565 1.53(4) .
C515 C566 1.14(13) .
C515 C565 1.33(12) .
C515 C516 1.39(5) .
C516 C565 1.11(11) .
C516 C566 1.41(13) .
C565 C566 2.01(19) .
C601 C602 1.68(4) .
C602 C603 1.36(4) .
C603 C604 1.65(5) .
C605 C606 1.44(3) .
C606 C607 1.50(4) .
C607 C658 1.49(8) .
C607 C608 1.60(7) .
C609 C610 1.51(3) .
C610 C661 1.58(5) .
C610 C611 1.59(5) .
C611 C661 0.99(9) .
C611 C612 1.41(9) .
C611 C662 1.77(10) .
C612 C661 1.45(9) .
C612 C662 1.73(10) .
C661 C662 1.66(9) .
C613 C614 1.48(3) .
C614 C615 1.60(4) .
C615 C616 1.44(5) .
C701 C702 1.43(4) .
C702 C703 1.57(3) .
C703 C754 1.36(5) .
C703 C704 1.87(12) .
C704 C754 1.00(11) .
C705 C755 0.76(7) .
C705 C706 1.84(7) .
C706 C755 1.14(8) .
C706 C707 1.70(8) .
C707 C757 1.34(8) .
C707 C708 1.45(7) .
C707 C756 1.94(9) .
C708 C757 1.25(8) .
C708 C758 1.84(9) .
C755 C756 1.85(7) .
C756 C757 1.27(9) .
C757 C758 1.22(9) .
C709 C710 1.46(4) .
C710 C761 1.37(5) .
C710 C711 1.37(5) .
C711 C762 1.32(10) .
C711 C761 1.39(9) .
C711 C712 1.76(7) .
C712 C762 0.76(9) .
C761 C762 1.76(7) .
C713 C714 1.37(5) .
C713 C764 1.38(5) .
C714 C764 0.96(7) .
C714 C715 1.96(7) .
C715 C765 1.16(8) .
C715 C716 1.35(7) .
C715 C764 1.47(8) .
C716 C765 0.99(9) .
C716 C766 0.99(9) .
C764 C765 1.97(7) .
C765 C766 1.37(7) .
C801 C802 1.54(4) .
C802 C803 1.21(5) .
C802 C853 1.82(12) .
C803 C853 1.17(11) .
C803 C804 1.47(5) .
C804 C854 1.03(10) .
C804 C853 1.17(10) .
C853 C854 1.14(13) .
C805 C806 1.61(4) .
C806 C807 1.52(4) .
C807 C858 1.54(5) .
C807 C808 1.57(4) .
C808 C858 0.77(5) .
C809 C810 1.48(3) .
C810 C811 1.65(4) .
C810 C861 1.83(9) .
C811 C861 1.35(9) .
C811 C812 1.50(5) .
C811 C862 1.88(9) .
C812 C862 0.92(8) .
C812 C861 0.92(8) .
C861 C862 1.09(11) .
C813 C814 1.61(4) .
C814 C815 1.56(4) .
C815 C816 1.34(5) .
C901 C902 1.34(4) .

loop_
_platon_squeeze_void_nr
_platon_squeeze_void_average_x
_platon_squeeze_void_average_y
_platon_squeeze_void_average_z
_platon_squeeze_void_volume
_platon_squeeze_void_count_electrons
1 0.163 0.021 0.254 945.3 615.7
2 -0.337 0.479 0.254 945.3 587.1
3 -0.163 0.979 0.746 945.2 583.0
4 0.337 0.521 0.746 945.3 619.0
